data_7233208
loop_
_publ_author_name
'Arkhipov, Sergey G.'
'Sherin, Peter S.'
'Kiryutin, Alexey S.'
'Lazarenko, Vladimir A.'
'Tantardini, Christian'

_publ_section_title
;
 The role of S-bond in tenoxicam keto--enolic tautomerization
;
_journal_issue 36
_journal_name_full CrystEngComm
_journal_page_first 5392
_journal_paper_doi 10.1039/C9CE00874H
_journal_volume 21
_journal_year 2019
_chemical_formula_moiety 'C13 H11 N3 O4 S2, C3 H6 O'
_chemical_formula_sum 'C16 H17 N3 O5 S2'
_chemical_formula_weight 395.44
_chemical_name_common 'tenoxicam acetone solvate'
_space_group_crystal_system triclinic
_space_group_IT_number 2
_space_group_name_Hall '-P 1'
_space_group_name_H-M_alt 'P -1'
_symmetry_space_group_name_Hall '-P 1'
_symmetry_space_group_name_H-M 'P -1'
_atom_sites_solution_hydrogens mixed
_atom_sites_solution_primary dual
_audit_creation_date 2019-01-15
_audit_creation_method
;
Olex2 1.2
(compiled 2018.05.18 svn.r3508 for OlexSys, GUI svn.r5497)
;
_audit_update_record
;
2019-07-05 deposited with the CCDC.    2019-07-12 downloaded from the CCDC.
;
_cell_angle_alpha 75.325(4)
_cell_angle_beta 81.348(4)
_cell_angle_gamma 89.620(4)
_cell_formula_units_Z 2
_cell_length_a 8.9341(4)
_cell_length_b 8.9659(5)
_cell_length_c 11.9315(6)
_cell_measurement_reflns_used 6678
_cell_measurement_temperature 293(2)
_cell_measurement_theta_max 29.3360
_cell_measurement_theta_min 3.8000
_cell_volume 913.55(8)
_computing_cell_refinement 'CrysAlisPro 1.171.38.43 (Rigaku OD, 2015)'
_computing_data_collection 'CrysAlisPro 1.171.38.43 (Rigaku OD, 2015)'
_computing_data_reduction 'CrysAlisPro 1.171.38.43 (Rigaku OD, 2015)'
_computing_molecular_graphics 'Olex2 (Dolomanov et al., 2009)'
_computing_publication_material 'Olex2 (Dolomanov et al., 2009)'
_computing_structure_refinement 'ShelXL (Sheldrick, 2015)'
_computing_structure_solution 'ShelXT (Sheldrick, 2015)'
_diffrn_ambient_temperature 293.0
_diffrn_detector_area_resol_mean 10.3457
_diffrn_detector_type Ruby
_diffrn_measured_fraction_theta_full 0.998
_diffrn_measured_fraction_theta_max 0.977
_diffrn_measurement_details
;
List of Runs (angles in degrees, time in seconds):

  # Type    Start    End  Width  t~exp~   \w     \q     \k     \f   Frames
#--------------------------------------------------------------------------
  1  \w    -83.00 -11.00   1.00   15.00    --  -11.43 147.00-108.90   72
  2  \w    -90.00 -18.00   1.00   15.00    --  -11.43 157.00 153.69   72
  3  \w    -90.00 -16.00   1.00   15.00    --  -11.43 156.00 -16.45   74
  4  \w    -58.00  41.00   1.00   15.00    --   11.59 -57.00 150.00   99
  5  \w    -15.00  87.00   1.00   15.00    --   11.59  38.00-150.00  102
  6  \w    -17.00  78.00   1.00   15.00    --   11.59  57.00 -60.00   95
  7  \w    -13.00  90.00   1.00   15.00    --   11.59  77.00  60.00  103
;
_diffrn_measurement_device 'four-circle diffractometer'
_diffrn_measurement_device_type 'Xcalibur, Ruby, Gemini ultra'
_diffrn_measurement_method '\w scans'
_diffrn_radiation_type MoK\a
_diffrn_radiation_wavelength 0.71073
_diffrn_reflns_av_R_equivalents 0.0282
_diffrn_reflns_av_unetI/netI 0.0273
_diffrn_reflns_Laue_measured_fraction_full 0.998
_diffrn_reflns_Laue_measured_fraction_max 0.977
_diffrn_reflns_limit_h_max 11
_diffrn_reflns_limit_h_min -11
_diffrn_reflns_limit_k_max 11
_diffrn_reflns_limit_k_min -11
_diffrn_reflns_limit_l_max 15
_diffrn_reflns_limit_l_min -15
_diffrn_reflns_number 15092
_diffrn_reflns_point_group_measured_fraction_full 0.998
_diffrn_reflns_point_group_measured_fraction_max 0.977
_diffrn_reflns_theta_full 25.242
_diffrn_reflns_theta_max 27.877
_diffrn_reflns_theta_min 3.295
_exptl_absorpt_coefficient_mu 0.324
_exptl_absorpt_correction_T_max 1.00000
_exptl_absorpt_correction_T_min 0.90682
_exptl_absorpt_correction_type multi-scan
_exptl_absorpt_process_details
;
CrysAlisPro 1.171.38.43 (Rigaku Oxford Diffraction, 2015)
Empirical absorption correction using spherical harmonics,
 implemented in SCALE3 ABSPACK scaling algorithm.
;
_exptl_crystal_colour 'clear light yellow'
_exptl_crystal_colour_lustre clear
_exptl_crystal_colour_modifier light
_exptl_crystal_colour_primary yellow
_exptl_crystal_density_diffrn 1.438
_exptl_crystal_description prism
_exptl_crystal_F_000 412
_exptl_crystal_recrystallization_method 'Re-crystallisation from solvent: acetone'
_exptl_crystal_size_max 0.5
_exptl_crystal_size_mid 0.45
_exptl_crystal_size_min 0.2
_refine_diff_density_max 0.281
_refine_diff_density_min -0.345
_refine_diff_density_rms 0.049
_refine_ls_extinction_method none
_refine_ls_goodness_of_fit_ref 1.052
_refine_ls_hydrogen_treatment mixed
_refine_ls_matrix_type full
_refine_ls_number_parameters 289
_refine_ls_number_reflns 4269
_refine_ls_number_restraints 0
_refine_ls_restrained_S_all 1.052
_refine_ls_R_factor_all 0.0518
_refine_ls_R_factor_gt 0.0378
_refine_ls_shift/su_max 0.001
_refine_ls_shift/su_mean 0.000
_refine_ls_structure_factor_coef Fsqd
_refine_ls_weighting_details 'w=1/[\s^2^(Fo^2^)+(0.0532P)^2^+0.1667P] where P=(Fo^2^+2Fc^2^)/3'
_refine_ls_weighting_scheme calc
_refine_ls_wR_factor_gt 0.0971
_refine_ls_wR_factor_ref 0.1079
_reflns_Friedel_coverage 0.000
_reflns_number_gt 3370
_reflns_number_total 4269
_reflns_threshold_expression 'I > 2\s(I)'
_cod_data_source_file c9ce00874h2.cif
_cod_data_source_block tnx_aceton
_cod_depositor_comments 'Adding full bibliography for 7233208--7233213.cif.'
_cod_database_code 7233208
_shelx_shelxl_version_number 2017/1
_shelx_space_group_comment
;
The symmetry employed for this shelxl refinement is uniquely defined
by the following loop, which should always be used as a source of
symmetry information in preference to the above space-group names.
They are only intended as comments.
;
_olex2_refinement_description
;
1. Fixed Uiso
 At 1.2 times of:
  All C(H) groups, All N(H) groups
 At 1.5 times of:
  All C(H,H,H) groups
2. Others
 Sof(C16A)=Sof(H16D)=Sof(H16E)=Sof(H16F)=1-FVAR(1)
 Sof(C16)=Sof(H16A)=Sof(H16B)=Sof(H16C)=FVAR(1)
3.a Idealised Me refined as rotating group:
 C16(H16A,H16B,H16C), C16A(H16D,H16E,H16F)
;
_olex2_submission_special_instructions 'No special instructions were received'
_oxdiff_exptl_absorpt_empirical_details
;
Empirical correction (ABSPACK) includes:
- Absorption correction using spherical harmonics
- Frame scaling
;

loop_
_space_group_symop_operation_xyz
'x, y, z'
'-x, -y, -z'

loop_
_atom_site_label
_atom_site_type_symbol
_atom_site_fract_x
_atom_site_fract_y
_atom_site_fract_z
_atom_site_U_iso_or_equiv
_atom_site_adp_type
_atom_site_occupancy
_atom_site_site_symmetry_order
_atom_site_calc_flag
_atom_site_refinement_flags_posn
_atom_site_refinement_flags_occupancy
_atom_site_disorder_assembly
_atom_site_disorder_group
S1 S 0.64679(5) 0.55748(5) 0.81132(3) 0.04193(13) Uani 1 1 d . . . .
S2 S 0.27683(5) 0.45221(6) 0.66354(4) 0.05121(15) Uani 1 1 d . . . .
O3 O 0.60687(14) 0.68953(15) 0.85451(10) 0.0518(3) Uani 1 1 d . . . .
O1 O 0.88141(13) 0.87648(14) 0.52662(10) 0.0512(3) Uani 1 1 d . . . .
O2 O 0.44108(13) 0.74202(15) 0.50341(10) 0.0506(3) Uani 1 1 d . . . .
N3 N 0.74324(15) 0.61764(15) 0.68037(11) 0.0399(3) Uani 1 1 d . . . .
N2 N 0.68142(17) 0.92368(16) 0.42450(12) 0.0428(3) Uani 1 1 d . . . .
H2 H 0.592(2) 0.888(2) 0.4218(17) 0.051 Uiso 1 1 d R . . .
O4 O 0.72845(15) 0.43924(16) 0.87912(11) 0.0602(4) Uani 1 1 d . . . .
N1 N 0.88008(16) 1.10430(16) 0.33983(12) 0.0432(3) Uani 1 1 d . . . .
H1 H 0.925(2) 1.066(2) 0.3994(18) 0.052 Uiso 1 1 d R . . .
C6 C 0.75133(18) 0.84071(18) 0.51692(14) 0.0395(4) Uani 1 1 d . . . .
C9 C 0.44093(18) 0.54107(19) 0.67474(14) 0.0393(3) Uani 1 1 d . . . .
C5 C 0.74400(18) 1.04460(18) 0.33679(13) 0.0386(3) Uani 1 1 d . . . .
C7 C 0.66255(18) 0.71435(18) 0.59417(13) 0.0380(3) Uani 1 1 d . . . .
C10 C 0.48391(19) 0.47792(19) 0.78157(14) 0.0412(4) Uani 1 1 d . . . .
C13 C 0.8429(3) 0.5075(3) 0.63485(19) 0.0587(5) Uani 1 1 d . . . .
H13A H 0.891(3) 0.445(3) 0.700(2) 0.088 Uiso 1 1 d R . . .
H13B H 0.915(3) 0.568(3) 0.569(2) 0.088 Uiso 1 1 d R . . .
H13C H 0.783(3) 0.438(3) 0.605(2) 0.088 Uiso 1 1 d R . . .
C8 C 0.51527(18) 0.67263(19) 0.58291(13) 0.0388(3) Uani 1 1 d . . . .
O5 O 0.9728(2) 0.1431(2) 0.7884(2) 0.1103(7) Uani 1 1 d . . . .
C1 C 0.9503(2) 1.2214(2) 0.25378(17) 0.0514(4) Uani 1 1 d . . . .
H1A H 1.041(2) 1.245(2) 0.2667(19) 0.062 Uiso 1 1 d R . . .
C4 C 0.6711(2) 1.1111(2) 0.24150(15) 0.0482(4) Uani 1 1 d . . . .
H4 H 0.575(2) 1.066(2) 0.2393(18) 0.058 Uiso 1 1 d R . . .
C11 C 0.3863(2) 0.3577(2) 0.85458(17) 0.0549(5) Uani 1 1 d . . . .
H11 H 0.394(2) 0.305(3) 0.931(2) 0.066 Uiso 1 1 d R . . .
C2 C 0.8831(2) 1.2855(2) 0.15983(17) 0.0538(5) Uani 1 1 d . . . .
H2A H 0.930(2) 1.367(3) 0.103(2) 0.065 Uiso 1 1 d R . . .
C3 C 0.7409(2) 1.2303(2) 0.15438(16) 0.0514(4) Uani 1 1 d . . . .
H3 H 0.689(2) 1.275(2) 0.0907(19) 0.062 Uiso 1 1 d R . . .
C12 C 0.2703(2) 0.3321(2) 0.80033(18) 0.0599(5) Uani 1 1 d . . . .
H12 H 0.192(3) 0.258(3) 0.824(2) 0.072 Uiso 1 1 d R . . .
C14 C 0.7546(4) 0.0955(4) 0.7163(3) 0.0891(8) Uani 1 1 d . . . .
H14A H 0.671(4) 0.168(4) 0.720(3) 0.134 Uiso 1 1 d R . . .
H14B H 0.712(4) -0.006(4) 0.723(3) 0.134 Uiso 1 1 d R . . .
H14C H 0.827(4) 0.146(4) 0.637(3) 0.134 Uiso 1 1 d R . . .
C15 C 0.8457(3) 0.0907(2) 0.8108(2) 0.0697(6) Uani 1 1 d . . . .
C16 C 0.782(2) 0.001(3) 0.9325(12) 0.111(5) Uani 0.58(6) 1 d . P A 1
H16A H 0.846597 0.015698 0.986218 0.167 Uiso 0.58(6) 1 calc GR P A 1
H16B H 0.774258 -0.106326 0.934893 0.167 Uiso 0.58(6) 1 calc GR P A 1
H16C H 0.682569 0.037111 0.954222 0.167 Uiso 0.58(6) 1 calc GR P A 1
C16A C 0.760(4) 0.046(3) 0.922(3) 0.199(16) Uani 0.42(6) 1 d . P A 2
H16D H 0.787943 -0.054437 0.961682 0.298 Uiso 0.42(6) 1 calc GR P A 2
H16E H 0.654428 0.044520 0.914851 0.298 Uiso 0.42(6) 1 calc GR P A 2
H16F H 0.778455 0.118810 0.965754 0.298 Uiso 0.42(6) 1 calc GR P A 2

loop_
_atom_site_aniso_label
_atom_site_aniso_U_11
_atom_site_aniso_U_22
_atom_site_aniso_U_33
_atom_site_aniso_U_23
_atom_site_aniso_U_13
_atom_site_aniso_U_12
S1 0.0470(2) 0.0450(2) 0.0291(2) 0.00338(16) -0.01297(16) -0.00948(17)
S2 0.0504(3) 0.0627(3) 0.0427(3) -0.0147(2) -0.01142(19) -0.0142(2)
O3 0.0599(7) 0.0599(8) 0.0380(6) -0.0129(6) -0.0142(6) -0.0098(6)
O1 0.0481(7) 0.0542(7) 0.0416(7) 0.0119(5) -0.0170(5) -0.0119(5)
O2 0.0464(7) 0.0624(8) 0.0376(6) 0.0027(5) -0.0159(5) -0.0014(5)
N3 0.0405(7) 0.0403(7) 0.0328(7) 0.0043(5) -0.0098(5) -0.0016(5)
N2 0.0447(8) 0.0434(8) 0.0344(7) 0.0045(6) -0.0122(6) -0.0036(6)
O4 0.0619(8) 0.0614(8) 0.0445(7) 0.0175(6) -0.0209(6) -0.0067(6)
N1 0.0483(8) 0.0433(8) 0.0331(7) 0.0034(6) -0.0132(6) -0.0018(6)
C6 0.0449(9) 0.0406(9) 0.0301(8) -0.0010(6) -0.0100(7) 0.0004(7)
C9 0.0416(8) 0.0432(9) 0.0332(8) -0.0089(7) -0.0074(6) -0.0050(6)
C5 0.0452(9) 0.0365(8) 0.0312(8) -0.0020(6) -0.0086(6) 0.0028(6)
C7 0.0432(8) 0.0392(8) 0.0277(7) 0.0010(6) -0.0099(6) -0.0005(6)
C10 0.0469(9) 0.0415(9) 0.0328(8) -0.0041(6) -0.0074(7) -0.0086(7)
C13 0.0621(12) 0.0533(12) 0.0531(12) -0.0002(9) -0.0081(10) 0.0143(9)
C8 0.0435(9) 0.0433(9) 0.0287(8) -0.0060(6) -0.0084(6) 0.0010(7)
O5 0.0799(12) 0.0923(14) 0.173(2) -0.0491(14) -0.0372(13) -0.0090(10)
C1 0.0555(11) 0.0464(10) 0.0446(10) 0.0036(8) -0.0089(8) -0.0079(8)
C4 0.0525(10) 0.0508(10) 0.0377(9) 0.0007(7) -0.0155(8) 0.0004(8)
C11 0.0630(12) 0.0541(11) 0.0399(10) 0.0022(8) -0.0067(9) -0.0209(9)
C2 0.0653(12) 0.0458(10) 0.0396(10) 0.0077(8) -0.0062(8) -0.0030(8)
C3 0.0640(11) 0.0511(10) 0.0341(9) 0.0034(7) -0.0168(8) 0.0065(8)
C12 0.0632(12) 0.0597(12) 0.0515(11) -0.0048(9) -0.0069(9) -0.0249(10)
C14 0.100(2) 0.0711(17) 0.105(2) -0.0224(16) -0.0409(18) -0.0047(14)
C15 0.0821(16) 0.0430(11) 0.0881(18) -0.0211(11) -0.0177(13) -0.0039(10)
C16 0.179(11) 0.078(8) 0.069(4) -0.011(5) -0.005(4) -0.036(6)
C16A 0.44(5) 0.056(9) 0.094(10) -0.009(7) -0.029(13) -0.003(12)

loop_
_atom_type_symbol
_atom_type_description
_atom_type_scat_dispersion_real
_atom_type_scat_dispersion_imag
_atom_type_scat_source
C C 0.0033 0.0016 'International Tables Vol C Tables 4.2.6.8 and 6.1.1.4'
H H 0.0000 0.0000 'International Tables Vol C Tables 4.2.6.8 and 6.1.1.4'
N N 0.0061 0.0033 'International Tables Vol C Tables 4.2.6.8 and 6.1.1.4'
O O 0.0106 0.0060 'International Tables Vol C Tables 4.2.6.8 and 6.1.1.4'
S S 0.1246 0.1234 'International Tables Vol C Tables 4.2.6.8 and 6.1.1.4'

loop_
_geom_angle_atom_site_label_1
_geom_angle_atom_site_label_2
_geom_angle_atom_site_label_3
_geom_angle
O3 S1 N3 107.92(7)
O3 S1 O4 118.44(8)
O3 S1 C10 108.98(8)
N3 S1 C10 101.43(7)
O4 S1 N3 108.73(8)
O4 S1 C10 109.97(8)
C12 S2 C9 91.66(9)
C7 N3 S1 115.36(11)
C7 N3 C13 114.08(14)
C13 N3 S1 117.73(12)
C6 N2 H2 115.1(13)
C5 N2 H2 118.7(13)
C5 N2 C6 126.11(15)
C5 N1 H1 118.7(13)
C5 N1 C1 122.99(15)
C1 N1 H1 118.3(13)
O1 C6 N2 120.74(14)
O1 C6 C7 124.60(14)
N2 C6 C7 114.65(14)
C10 C9 S2 110.12(12)
C10 C9 C8 126.79(15)
C8 C9 S2 122.98(12)
N2 C5 C4 122.12(16)
N1 C5 N2 120.11(14)
N1 C5 C4 117.76(15)
C6 C7 N3 114.00(13)
C8 C7 N3 120.86(13)
C8 C7 C6 124.77(14)
C9 C10 S1 116.95(13)
C9 C10 C11 114.37(16)
C11 C10 S1 128.66(13)
N3 C13 H13A 108.5(15)
N3 C13 H13B 107.2(14)
N3 C13 H13C 110.0(15)
H13A C13 H13B 114(2)
H13A C13 H13C 109(2)
H13B C13 H13C 108(2)
O2 C8 C9 118.39(14)
O2 C8 C7 125.39(15)
C7 C8 C9 116.17(13)
N1 C1 H1A 112.5(14)
N1 C1 C2 120.17(18)
C2 C1 H1A 127.3(15)
C5 C4 H4 117.1(12)
C3 C4 C5 119.65(18)
C3 C4 H4 123.2(12)
C10 C11 H11 126.7(14)
C12 C11 C10 110.62(17)
C12 C11 H11 122.6(13)
C1 C2 H2A 119.8(14)
C1 C2 C3 118.87(17)
C3 C2 H2A 121.2(14)
C4 C3 C2 120.52(17)
C4 C3 H3 118.6(13)
C2 C3 H3 120.8(12)
S2 C12 H12 115.8(14)
C11 C12 S2 113.23(15)
C11 C12 H12 130.9(14)
H14A C14 H14B 109(3)
H14A C14 H14C 105(3)
H14B C14 H14C 116(3)
C15 C14 H14A 111(2)
C15 C14 H14B 110(2)
C15 C14 H14C 105.7(18)
O5 C15 C14 120.6(3)
O5 C15 C16 121.1(6)
O5 C15 C16A 125.8(13)
C14 C15 C16 117.9(6)
C16A C15 C14 112.6(14)
C15 C16 H16A 109.5
C15 C16 H16B 109.5
C15 C16 H16C 109.5
H16A C16 H16B 109.5
H16A C16 H16C 109.5
H16B C16 H16C 109.5
C15 C16A H16D 109.5
C15 C16A H16E 109.5
C15 C16A H16F 109.5
H16D C16A H16E 109.5
H16D C16A H16F 109.5
H16E C16A H16F 109.5

loop_
_geom_bond_atom_site_label_1
_geom_bond_atom_site_label_2
_geom_bond_distance
S1 O3 1.4292(13)
S1 N3 1.6275(14)
S1 O4 1.4295(13)
S1 C10 1.7464(16)
S2 C9 1.7118(16)
S2 C12 1.705(2)
O1 C6 1.2373(19)
O2 C8 1.2692(19)
N3 C7 1.4465(19)
N3 C13 1.476(2)
N2 H2 0.87(2)
N2 C6 1.395(2)
N2 C5 1.357(2)
N1 H1 0.86(2)
N1 C5 1.341(2)
N1 C1 1.349(2)
C6 C7 1.423(2)
C9 C10 1.368(2)
C9 C8 1.473(2)
C5 C4 1.395(2)
C7 C8 1.405(2)
C10 C11 1.411(2)
C13 H13A 0.98(3)
C13 H13B 0.98(3)
C13 H13C 0.99(3)
O5 C15 1.198(3)
C1 H1A 0.89(2)
C1 C2 1.349(3)
C4 H4 0.96(2)
C4 C3 1.364(3)
C11 H11 0.92(2)
C11 C12 1.351(3)
C2 H2A 0.91(2)
C2 C3 1.383(3)
C3 H3 0.95(2)
C12 H12 0.93(2)
C14 H14A 0.99(4)
C14 H14B 0.97(4)
C14 H14C 1.07(4)
C14 C15 1.478(4)
C15 C16 1.498(14)
C15 C16A 1.39(3)
C16 H16A 0.9600
C16 H16B 0.9600
C16 H16C 0.9600
C16A H16D 0.9600
C16A H16E 0.9600
C16A H16F 0.9600

loop_
_geom_hbond_atom_site_label_D
_geom_hbond_atom_site_label_H
_geom_hbond_atom_site_label_A
_geom_hbond_distance_DH
_geom_hbond_distance_HA
_geom_hbond_distance_DA
_geom_hbond_angle_DHA
_geom_hbond_site_symmetry_A
_geom_hbond_publ_flag
N2 H2 O2 0.87(2) 1.86(2) 2.6098(19) 143.0(18) . yes
N1 H1 O1 0.86(2) 1.97(2) 2.6155(18) 130.9(17) . yes
N1 H1 O1 0.86(2) 2.18(2) 2.8767(18) 138.2(17) 2_776 yes

loop_
_geom_torsion_atom_site_label_1
_geom_torsion_atom_site_label_2
_geom_torsion_atom_site_label_3
_geom_torsion_atom_site_label_4
_geom_torsion
S1 N3 C7 C6 139.80(13)
S1 N3 C7 C8 -46.84(19)
S1 C10 C11 C12 178.51(16)
S2 C9 C10 S1 -178.21(9)
S2 C9 C10 C11 0.3(2)
S2 C9 C8 O2 14.0(2)
S2 C9 C8 C7 -168.41(12)
O3 S1 N3 C7 -62.44(13)
O3 S1 N3 C13 158.17(14)
O3 S1 C10 C9 84.28(15)
O3 S1 C10 C11 -94.04(19)
O1 C6 C7 N3 -6.4(2)
O1 C6 C7 C8 -179.47(16)
N3 S1 C10 C9 -29.40(16)
N3 S1 C10 C11 152.28(18)
N3 C7 C8 O2 -173.18(16)
N3 C7 C8 C9 9.4(2)
N2 C6 C7 N3 172.41(14)
N2 C6 C7 C8 -0.7(2)
N2 C5 C4 C3 -178.50(17)
O4 S1 N3 C7 167.91(11)
O4 S1 N3 C13 28.51(16)
O4 S1 C10 C9 -144.36(14)
O4 S1 C10 C11 37.3(2)
N1 C5 C4 C3 1.6(3)
N1 C1 C2 C3 0.8(3)
C6 N2 C5 N1 -6.6(3)
C6 N2 C5 C4 173.52(16)
C6 C7 C8 O2 -0.6(3)
C6 C7 C8 C9 -177.93(16)
C9 S2 C12 C11 0.70(19)
C9 C10 C11 C12 0.2(3)
C5 N2 C6 O1 1.7(3)
C5 N2 C6 C7 -177.21(16)
C5 N1 C1 C2 0.9(3)
C5 C4 C3 C2 0.0(3)
C10 S1 N3 C7 52.03(13)
C10 S1 N3 C13 -87.37(15)
C10 C9 C8 O2 -161.84(17)
C10 C9 C8 C7 15.7(3)
C10 C11 C12 S2 -0.6(3)
C13 N3 C7 C6 -79.32(19)
C13 N3 C7 C8 94.05(19)
C8 C9 C10 S1 -1.9(3)
C8 C9 C10 C11 176.65(17)
C1 N1 C5 N2 177.99(17)
C1 N1 C5 C4 -2.1(3)
C1 C2 C3 C4 -1.3(3)
C12 S2 C9 C10 -0.58(15)
C12 S2 C9 C8 -177.05(16)
